data_2221851
loop_
_publ_author_name
'Lo, Kong Mun'
'Ng, Seik Weng'

_publ_section_title
;
 Dibenzyldichloridotin(IV)
;
_journal_coeditor_code TK2438
_journal_issue 5
_journal_name_full 'Acta Crystallographica Section E'
_journal_page_first m596
_journal_paper_doi 10.1107/S160053680901513X
_journal_volume 65
_journal_year 2009
_chemical_formula_iupac '[Sn (C7 H7)2 Cl2]'
_chemical_formula_moiety 'C14 H14 Cl2 Sn'
_chemical_formula_sum 'C14 H14 Cl2 Sn'
_chemical_formula_weight 371.84
_chemical_name_systematic
;
Dibenzyldichloridotin(IV)
;
_space_group_IT_number 15
_symmetry_cell_setting monoclinic
_symmetry_space_group_name_Hall '-C 2yc'
_symmetry_space_group_name_H-M 'C 1 2/c 1'
_atom_sites_solution_hydrogens geom
_atom_sites_solution_primary direct
_atom_sites_solution_secondary difmap
_audit_creation_method SHELXL-97
_cell_angle_alpha 90
_cell_angle_beta 92.5600(10)
_cell_angle_gamma 90
_cell_formula_units_Z 4
_cell_length_a 23.7710(3)
_cell_length_b 4.80190(10)
_cell_length_c 12.0808(2)
_cell_measurement_reflns_used 5461
_cell_measurement_temperature 123(2)
_cell_measurement_theta_max 28.3
_cell_measurement_theta_min 2.5
_cell_volume 1377.60(4)
_computing_cell_refinement 'SAINT (Bruker, 2008)'
_computing_data_collection 'APEX2 (Bruker, 2008)'
_computing_data_reduction 'SAINT (Bruker, 2008)'
_computing_molecular_graphics 'X-SEED (Barbour, 2001)'
_computing_publication_material 'publCIF (Westrip, 2009)'
_computing_structure_refinement 'SHELXL97 (Sheldrick, 2008)'
_computing_structure_solution 'SHELXS97 (Sheldrick, 2008)'
_diffrn_ambient_temperature 123(2)
_diffrn_measured_fraction_theta_full 0.999
_diffrn_measured_fraction_theta_max 0.999
_diffrn_measurement_device_type 'Bruker SMART APEX'
_diffrn_measurement_method \w
_diffrn_radiation_monochromator graphite
_diffrn_radiation_source 'fine-focus sealed tube'
_diffrn_radiation_type MoK\a
_diffrn_radiation_wavelength 0.71073
_diffrn_reflns_av_R_equivalents 0.021
_diffrn_reflns_av_sigmaI/netI 0.016
_diffrn_reflns_limit_h_max 30
_diffrn_reflns_limit_h_min -30
_diffrn_reflns_limit_k_max 6
_diffrn_reflns_limit_k_min -6
_diffrn_reflns_limit_l_max 15
_diffrn_reflns_limit_l_min -15
_diffrn_reflns_number 6090
_diffrn_reflns_theta_full 27.5
_diffrn_reflns_theta_max 27.5
_diffrn_reflns_theta_min 1.7
_diffrn_standards_decay_% 0
_diffrn_standards_interval_count 0
_diffrn_standards_interval_time 0
_diffrn_standards_number 0
_exptl_absorpt_coefficient_mu 2.217
_exptl_absorpt_correction_T_max 0.732
_exptl_absorpt_correction_T_min 0.511
_exptl_absorpt_correction_type multi-scan
_exptl_absorpt_process_details '(SADABS; Sheldrick, 1996)'
_exptl_crystal_colour Colorless
_exptl_crystal_density_diffrn 1.793
_exptl_crystal_density_method 'not measured'
_exptl_crystal_description Block
_exptl_crystal_F_000 728
_exptl_crystal_size_max 0.35
_exptl_crystal_size_mid 0.30
_exptl_crystal_size_min 0.15
_refine_diff_density_max 0.27
_refine_diff_density_min -0.60
_refine_ls_extinction_method none
_refine_ls_goodness_of_fit_ref 1.03
_refine_ls_hydrogen_treatment constr
_refine_ls_matrix_type full
_refine_ls_number_parameters 78
_refine_ls_number_reflns 1580
_refine_ls_number_restraints 0
_refine_ls_restrained_S_all 1.03
_refine_ls_R_factor_all 0.015
_refine_ls_R_factor_gt 0.014
_refine_ls_shift/su_max 0.001
_refine_ls_shift/su_mean 0.001
_refine_ls_structure_factor_coef Fsqd
_refine_ls_weighting_details 'calc w=1/[\s^2^(Fo^2^)+(0.0238P)^2^+1.6061P] where P=(Fo^2^+2Fc^2^)/3'
_refine_ls_weighting_scheme calc
_refine_ls_wR_factor_gt 0.041
_refine_ls_wR_factor_ref 0.041
_reflns_number_gt 1527
_reflns_number_total 1580
_reflns_threshold_expression I>2\s(I)
_cod_data_source_file tk2438.cif
_cod_data_source_block I
_cod_depositor_comments
;
The following automatic conversions were performed:
'_symmetry_cell_setting' value 'Monoclinic' changed to 'monoclinic'
according to '/home/saulius/struct/CIF-dictionaries/cif_core.dic'
dictionary named 'cif_core.dic' version 2.4.1 from
2010-06-29.

'_exptl_absorpt_correction_type' value 'Multi-scan' changed
to 'multi-scan' according to
'/home/saulius/struct/CIF-dictionaries/cif_core.dic' dictionary named
'cif_core.dic' version 2.4.1 from 2010-06-29.

Automatic conversion script
Id: cif_fix_enum 1527 2010-12-29 10:47:43Z saulius 

The following automatic conversions were performed:

'_symmetry_cell_setting' value 'Monoclinic' changed to 'monoclinic'
according to /home/saulius/struct/CIF-dictionaries/cif_core.dic
dictionary named 'cif_core.dic' version 2.4.1 from
2010-06-29.

'_exptl_absorpt_correction_type' value 'Multi-scan'
changed to 'multi-scan' according to
/home/saulius/struct/CIF-dictionaries/cif_core.dic dictionary named
'cif_core.dic' version 2.4.1 from 2010-06-29.

Automatic conversion script
Id: cif_fix_values 1715 2011-07-08 13:25:40Z adriana 
;
_cod_original_sg_symbol_H-M 'C 2/c'
_cod_database_code 2221851
_cod_database_fobs_code 2221851

loop_
_symmetry_equiv_pos_as_xyz
'x, y, z'
'x, -y, z+1/2'
'x+1/2, y+1/2, z'
'x+1/2, -y+1/2, z+1/2'
'-x, -y, -z'
'-x, y, -z-1/2'
'-x+1/2, -y+1/2, -z'
'-x+1/2, y+1/2, -z-1/2'

loop_
_atom_site_type_symbol
_atom_site_label
_atom_site_fract_x
_atom_site_fract_y
_atom_site_fract_z
_atom_site_U_iso_or_equiv
_atom_site_adp_type
_atom_site_calc_flag
_atom_site_refinement_flags
_atom_site_occupancy
_atom_site_disorder_assembly
_atom_site_disorder_group
Sn Sn1 0.5000 0.49246(2) 0.2500 0.01354(6) Uani d S 1 . .
Cl Cl1 0.473226(16) 0.81293(8) 0.38720(3) 0.01976(9) Uani d . 1 . .
C C1 0.57846(6) 0.3263(3) 0.31462(14) 0.0206(3) Uani d . 1 . .
H H1A 0.5716 0.2146 0.3816 0.025 Uiso calc R 1 . .
H H1B 0.5942 0.2008 0.2588 0.025 Uiso calc R 1 . .
C C2 0.62055(7) 0.5502(3) 0.34383(14) 0.0175(3) Uani d . 1 . .
C C3 0.65796(6) 0.6448(3) 0.26657(13) 0.0197(3) Uani d . 1 . .
H H3 0.6563 0.5694 0.1938 0.024 Uiso calc R 1 . .
C C4 0.69765(7) 0.8477(3) 0.29468(14) 0.0225(3) Uani d . 1 . .
H H4 0.7228 0.9111 0.2411 0.027 Uiso calc R 1 . .
C C5 0.70071(8) 0.9580(3) 0.40082(17) 0.0253(4) Uani d . 1 . .
H H5 0.7282 1.0952 0.4204 0.030 Uiso calc R 1 . .
C C6 0.66358(7) 0.8673(4) 0.47815(14) 0.0260(3) Uani d . 1 . .
H H6 0.6654 0.9436 0.5508 0.031 Uiso calc R 1 . .
C C7 0.62366(7) 0.6650(3) 0.44994(13) 0.0222(3) Uani d . 1 . .
H H7 0.5983 0.6044 0.5035 0.027 Uiso calc R 1 . .

loop_
_atom_site_aniso_label
_atom_site_aniso_U_11
_atom_site_aniso_U_22
_atom_site_aniso_U_33
_atom_site_aniso_U_12
_atom_site_aniso_U_13
_atom_site_aniso_U_23
Sn1 0.01130(9) 0.01254(9) 0.01666(9) 0.000 -0.00051(6) 0.000
Cl1 0.02142(18) 0.02114(18) 0.01692(16) -0.00076(14) 0.00309(13) -0.00308(13)
C1 0.0153(7) 0.0142(7) 0.0318(8) 0.0000(6) -0.0049(6) 0.0023(6)
C2 0.0129(7) 0.0138(6) 0.0254(8) 0.0020(6) -0.0044(6) 0.0025(6)
C3 0.0168(7) 0.0191(7) 0.0232(7) 0.0026(6) 0.0001(6) -0.0025(6)
C4 0.0145(7) 0.0216(7) 0.0316(8) -0.0003(6) 0.0022(6) 0.0026(6)
C5 0.0195(8) 0.0193(7) 0.0361(10) -0.0029(6) -0.0081(7) -0.0010(7)
C6 0.0271(8) 0.0281(8) 0.0222(8) 0.0000(7) -0.0075(6) -0.0023(6)
C7 0.0204(8) 0.0249(8) 0.0210(7) -0.0011(6) -0.0016(6) 0.0051(6)

loop_
_atom_type_symbol
_atom_type_description
_atom_type_scat_dispersion_real
_atom_type_scat_dispersion_imag
_atom_type_scat_source
C C 0.0033 0.0016 'International Tables Vol C Tables 4.2.6.8 and 6.1.1.4'
H H 0.0000 0.0000 'International Tables Vol C Tables 4.2.6.8 and 6.1.1.4'
Cl Cl 0.1484 0.1585 'International Tables Vol C Tables 4.2.6.8 and 6.1.1.4'
Sn Sn -0.6537 1.4246 'International Tables Vol C Tables 4.2.6.8 and 6.1.1.4'

loop_
_geom_angle_atom_site_label_1
_geom_angle_atom_site_label_2
_geom_angle_atom_site_label_3
_geom_angle_site_symmetry_1
_geom_angle_site_symmetry_3
_geom_angle
_geom_angle_publ_flag
C1 Sn1 C1 6_656 . 136.30(8) ?
C1 Sn1 Cl1 6_656 . 103.88(4) ?
C1 Sn1 Cl1 . . 104.09(4) ?
C1 Sn1 Cl1 6_656 6_656 104.09(4) ?
C1 Sn1 Cl1 . 6_656 103.88(4) ?
Cl1 Sn1 Cl1 . 6_656 99.001(18) ?
C2 C1 Sn1 . . 112.29(10) ?
C2 C1 H1A . . 109.1 ?
Sn1 C1 H1A . . 109.1 ?
C2 C1 H1B . . 109.1 ?
Sn1 C1 H1B . . 109.1 ?
H1A C1 H1B . . 107.9 ?
C3 C2 C7 . . 118.52(15) ?
C3 C2 C1 . . 120.99(15) ?
C7 C2 C1 . . 120.48(15) ?
C4 C3 C2 . . 120.80(15) ?
C4 C3 H3 . . 119.6 ?
C2 C3 H3 . . 119.6 ?
C5 C4 C3 . . 120.11(15) ?
C5 C4 H4 . . 119.9 ?
C3 C4 H4 . . 119.9 ?
C6 C5 C4 . . 119.69(16) ?
C6 C5 H5 . . 120.2 ?
C4 C5 H5 . . 120.2 ?
C5 C6 C7 . . 120.24(16) ?
C5 C6 H6 . . 119.9 ?
C7 C6 H6 . . 119.9 ?
C6 C7 C2 . . 120.63(15) ?
C6 C7 H7 . . 119.7 ?
C2 C7 H7 . . 119.7 ?

loop_
_geom_bond_atom_site_label_1
_geom_bond_atom_site_label_2
_geom_bond_site_symmetry_2
_geom_bond_distance
_geom_bond_publ_flag
Sn1 Cl1 1_545 3.7275(4) ?
Sn1 C1 6_656 2.143(2) ?
Sn1 C1 . 2.143(2) ?
Sn1 Cl1 . 2.3695(4) ?
Sn1 Cl1 6_656 2.3695(4) ?
C1 C2 . 1.500(2) ?
C1 H1A . 0.9900 ?
C1 H1B . 0.9900 ?
C2 C3 . 1.394(2) ?
C2 C7 . 1.394(2) ?
C3 C4 . 1.388(2) ?
C3 H3 . 0.9500 ?
C4 C5 . 1.386(3) ?
C4 H4 . 0.9500 ?
C5 C6 . 1.384(3) ?
C5 H5 . 0.9500 ?
C6 C7 . 1.390(2) ?
C6 H6 . 0.9500 ?
C7 H7 . 0.9500 ?

loop_
_geom_torsion_atom_site_label_1
_geom_torsion_atom_site_label_2
_geom_torsion_atom_site_label_3
_geom_torsion_atom_site_label_4
_geom_torsion_site_symmetry_1
_geom_torsion_site_symmetry_2
_geom_torsion_site_symmetry_3
_geom_torsion_site_symmetry_4
_geom_torsion
_geom_torsion_publ_flag
C1 Sn1 C1 C2 6_656 . . . 177.45(13) ?
Cl1 Sn1 C1 C2 . . . . -54.18(12) ?
Cl1 Sn1 C1 C2 6_656 . . . 49.01(12) ?
Sn1 C1 C2 C3 . . . . -90.75(16) ?
Sn1 C1 C2 C7 . . . . 90.34(15) ?
C7 C2 C3 C4 . . . . 0.3(2) ?
C1 C2 C3 C4 . . . . -178.60(14) ?
C2 C3 C4 C5 . . . . 0.4(2) ?
C3 C4 C5 C6 . . . . -0.8(3) ?
C4 C5 C6 C7 . . . . 0.5(3) ?
C5 C6 C7 C2 . . . . 0.2(3) ?
C3 C2 C7 C6 . . . . -0.6(2) ?
C1 C2 C7 C6 . . . . 178.31(15) ?
